data_7020349
loop_
_publ_author_name
'Brown, Sarah D.'
'Trotter, Katherine D.'
'Sutcliffe, Oliver B.'
'Plumb, Jane A.'
'Waddell, Bruce'
'Briggs, Naomi E. B.'
'Wheate, Nial J.'

_publ_section_title
;
 Combining aspects of the platinum anticancer drugs picoplatin and BBR3464
 to synthesize a new family of sterically hindered dinuclear complexes;
 their synthesis, binding kinetics and cytotoxicity.
;
_journal_issue 37
_journal_name_full 'Dalton transactions (Cambridge, England : 2003)'
_journal_page_first 11330
_journal_page_last 11339
_journal_paper_doi 10.1039/c2dt31313h
_journal_volume 41
_journal_year 2012
_chemical_formula_moiety 'C18 H20 N4 O2, C18 H22 N4 O2, 4(H2 O), 2(H)'
_chemical_formula_sum 'C36 H52 N8 O8'
_chemical_formula_weight 725.00
_chemical_name_common N,:'-(butane-1,4-diyl)bis(2-methylisonicotinamide)
_chemical_name_systematic
;
N,:'-(butane-1,4-diyl)bis(2-methylisonicotinamide)
;
_space_group_IT_number 2
_symmetry_cell_setting triclinic
_symmetry_space_group_name_Hall '-P 1'
_symmetry_space_group_name_H-M 'P -1'
_atom_sites_solution_hydrogens geom
_atom_sites_solution_primary direct
_atom_sites_solution_secondary difmap
_audit_creation_method SHELXL-97
_cell_angle_alpha 66.270(5)
_cell_angle_beta 77.808(4)
_cell_angle_gamma 72.732(4)
_cell_formula_units_Z 1
_cell_length_a 7.3486(3)
_cell_length_b 12.1524(7)
_cell_length_c 12.3530(6)
_cell_measurement_reflns_used 5458
_cell_measurement_temperature 123(2)
_cell_measurement_theta_max 29.6317
_cell_measurement_theta_min 2.9130
_cell_volume 959.05(9)
_computing_cell_refinement
;
CrysAlisPro, Oxford Diffraction Ltd.,
Version 1.171.34.40 (release 27-08-2010 CrysAlis171 .NET)
(compiled Aug 27 2010,11:50:40)
;
_computing_data_collection
;
CrysAlisPro, Oxford Diffraction Ltd.,
Version 1.171.34.40 (release 27-08-2010 CrysAlis171 .NET)
(compiled Aug 27 2010,11:50:40)
;
_computing_data_reduction
;
CrysAlisPro, Oxford Diffraction Ltd.,
Version 1.171.34.40 (release 27-08-2010 CrysAlis171 .NET)
(compiled Aug 27 2010,11:50:40)
;
_computing_molecular_graphics 'Ortep-3 for Windows (Farrugia, 1997)'
_computing_publication_material 'WinGX publication routines (Farrugia, 1999)'
_computing_structure_refinement 'SHELXL-97 (Sheldrick, 2008)'
_computing_structure_solution 'SHELXS-86 (Sheldrick, 1986)'
_diffrn_ambient_temperature 123(2)
_diffrn_detector_area_resol_mean 16.0268
_diffrn_measured_fraction_theta_full 0.999
_diffrn_measured_fraction_theta_max 0.999
_diffrn_measurement_device_type 'Xcalibur, Sapphire3, Gemini'
_diffrn_measurement_method '\w scans'
_diffrn_radiation_monochromator graphite
_diffrn_radiation_source 'Enhance (Mo) X-ray Source'
_diffrn_radiation_type MoK\a
_diffrn_radiation_wavelength 0.71073
_diffrn_reflns_av_R_equivalents 0.0160
_diffrn_reflns_av_sigmaI/netI 0.0170
_diffrn_reflns_limit_h_max 9
_diffrn_reflns_limit_h_min -9
_diffrn_reflns_limit_k_max 15
_diffrn_reflns_limit_k_min -15
_diffrn_reflns_limit_l_max 15
_diffrn_reflns_limit_l_min -15
_diffrn_reflns_number 12777
_diffrn_reflns_theta_full 27.00
_diffrn_reflns_theta_max 27.00
_diffrn_reflns_theta_min 2.92
_exptl_absorpt_coefficient_mu 0.090
_exptl_absorpt_correction_T_max 1.00000
_exptl_absorpt_correction_T_min 0.81603
_exptl_absorpt_correction_type multi-scan
_exptl_absorpt_process_details
;
CrysAlisPro, Agilent Technologies,
Version 1.171.34.46 (release 25-11-2010 CrysAlis171 .NET)
(compiled Nov 25 2010,17:55:46)
Empirical absorption correction using spherical harmonics,
implemented in SCALE3 ABSPACK scaling algorithm.
;
_exptl_crystal_colour colourless
_exptl_crystal_density_diffrn 1.255
_exptl_crystal_density_method 'not measured'
_exptl_crystal_description plate
_exptl_crystal_F_000 388
_exptl_crystal_size_max 0.2
_exptl_crystal_size_mid 0.2
_exptl_crystal_size_min 0.1
_refine_diff_density_max 0.301
_refine_diff_density_min -0.443
_refine_diff_density_rms 0.040
_refine_ls_extinction_method none
_refine_ls_goodness_of_fit_ref 1.029
_refine_ls_hydrogen_treatment mixed
_refine_ls_matrix_type full
_refine_ls_number_parameters 273
_refine_ls_number_reflns 4185
_refine_ls_number_restraints 79
_refine_ls_restrained_S_all 1.030
_refine_ls_R_factor_all 0.0521
_refine_ls_R_factor_gt 0.0450
_refine_ls_shift/su_max 0.000
_refine_ls_shift/su_mean 0.000
_refine_ls_structure_factor_coef Fsqd
_refine_ls_weighting_details 'calc w=1/[\s^2^(Fo^2^)+(0.0472P)^2^+0.4422P] where P=(Fo^2^+2Fc^2^)/3'
_refine_ls_weighting_scheme calc
_refine_ls_wR_factor_gt 0.1090
_refine_ls_wR_factor_ref 0.1153
_reflns_number_gt 3635
_reflns_number_total 4185
_reflns_threshold_expression >2\s(I)
_cod_data_source_file c2dt31313h.txt
_cod_data_source_block try3ak
_cod_original_cell_volume 959.05(8)
_cod_database_code 7020349

loop_
_symmetry_equiv_pos_as_xyz
'x, y, z'
'-x, -y, -z'

loop_
_atom_site_label
_atom_site_type_symbol
_atom_site_fract_x
_atom_site_fract_y
_atom_site_fract_z
_atom_site_U_iso_or_equiv
_atom_site_adp_type
_atom_site_occupancy
_atom_site_symmetry_multiplicity
_atom_site_calc_flag
_atom_site_refinement_flags
_atom_site_disorder_assembly
_atom_site_disorder_group
O1 O 0.05646(15) 0.34448(9) 0.48986(9) 0.0360(3) Uani 1 1 d . . .
N1 N 0.22417(18) 0.00341(11) 0.33193(10) 0.0324(3) Uani 1 1 d . . .
N2 N 0.34081(17) 0.36890(11) 0.38076(10) 0.0278(3) Uani 1 1 d . . .
N3 N 0.20620(19) 0.45298(13) 0.85236(11) 0.0391(3) Uani 1 1 d . A .
C1 C 0.0584(2) 0.07972(14) 0.35143(13) 0.0350(3) Uani 1 1 d . . .
H1 H -0.0567 0.0645 0.3435 0.042 Uiso 1 1 calc R . .
C2 C 0.0445(2) 0.17944(13) 0.38238(12) 0.0301(3) Uani 1 1 d . . .
H2 H -0.0768 0.2299 0.3973 0.036 Uiso 1 1 calc R . .
C3 C 0.21305(19) 0.20383(11) 0.39102(11) 0.0241(3) Uani 1 1 d . . .
C4 C 0.38620(19) 0.12627(12) 0.36921(11) 0.0253(3) Uani 1 1 d . . .
H4 H 0.5035 0.1414 0.3737 0.030 Uiso 1 1 calc R . .
C5 C 0.3873(2) 0.02605(12) 0.34065(11) 0.0274(3) Uani 1 1 d . . .
C6 C 0.5715(2) -0.06082(14) 0.31819(14) 0.0375(3) Uani 1 1 d . . .
H6A H 0.5436 -0.1250 0.2997 0.056 Uiso 0.50 1 calc PR . .
H6B H 0.6402 -0.0995 0.3893 0.056 Uiso 0.50 1 calc PR . .
H6C H 0.6511 -0.0147 0.2510 0.056 Uiso 0.50 1 calc PR . .
H6D H 0.6797 -0.0345 0.3269 0.056 Uiso 0.50 1 calc PR . .
H6E H 0.5831 -0.0599 0.2373 0.056 Uiso 0.50 1 calc PR . .
H6F H 0.5722 -0.1448 0.3756 0.056 Uiso 0.50 1 calc PR . .
C7 C 0.19788(19) 0.31215(12) 0.42547(11) 0.0253(3) Uani 1 1 d . . .
C8 C 0.3478(2) 0.47597(12) 0.40474(13) 0.0309(3) Uani 1 1 d . . .
H8A H 0.2191 0.5107 0.4380 0.037 Uiso 1 1 calc R . .
H8B H 0.3821 0.5405 0.3291 0.037 Uiso 1 1 calc R . .
C9 C 0.4923(2) 0.44291(12) 0.49130(12) 0.0293(3) Uani 1 1 d . . .
H9A H 0.6194 0.4029 0.4608 0.035 Uiso 1 1 calc R . .
H9B H 0.4530 0.3829 0.5690 0.035 Uiso 1 1 calc R . .
C10 C 0.1120(2) 0.43617(14) 0.78068(13) 0.0361(3) Uani 1 1 d . . .
H10 H 0.1250 0.4841 0.6981 0.043 Uiso 1 1 calc R . .
C11 C -0.0028(2) 0.35318(14) 0.82006(13) 0.0330(3) Uani 1 1 d . A .
H11 H -0.0643 0.3425 0.7658 0.040 Uiso 1 1 calc R . .
C12 C -0.0260(2) 0.28561(14) 0.94122(13) 0.0332(3) Uani 1 1 d . . .
C13 C 0.07153(19) 0.30210(13) 1.01567(12) 0.0303(3) Uani 1 1 d . A .
H13 H 0.0577 0.2572 1.0989 0.036 Uiso 1 1 calc R . .
C14 C 0.1893(2) 0.38413(14) 0.96872(13) 0.0330(3) Uani 1 1 d . . .
C15 C 0.3041(3) 0.39941(19) 1.04682(16) 0.0511(5) Uani 1 1 d . A .
H15A H 0.3784 0.4610 0.9984 0.077 Uiso 0.50 1 calc PR . .
H15B H 0.3914 0.3200 1.0853 0.077 Uiso 0.50 1 calc PR . .
H15C H 0.2172 0.4272 1.1077 0.077 Uiso 0.50 1 calc PR . .
H15D H 0.2796 0.3445 1.1292 0.077 Uiso 0.50 1 calc PR . .
H15E H 0.2666 0.4854 1.0423 0.077 Uiso 0.50 1 calc PR . .
H15F H 0.4408 0.3783 1.0199 0.077 Uiso 0.50 1 calc PR . .
O2 O -0.1857(3) 0.14677(17) 1.10953(16) 0.0338(4) Uani 0.6585(15) 1 d PU A 1
C18 C -0.4561(5) 0.0557(3) 0.9831(5) 0.0468(9) Uani 0.6585(15) 1 d PDU . 1
H18A H -0.4968 0.1173 0.9055 0.056 Uiso 0.6585(15) 1 calc PR A 1
H18B H -0.5077 0.0950 1.0431 0.056 Uiso 0.6585(15) 1 calc PR A 1
C16 C -0.1291(3) 0.1791(2) 1.0021(2) 0.0285(4) Uani 0.6585(15) 1 d PU A 1
C17 C -0.2428(4) 0.0233(2) 0.9750(2) 0.0425(5) Uani 0.6585(15) 1 d PDU A 1
H17A H -0.2029 -0.0311 1.0550 0.051 Uiso 0.6585(15) 1 calc PR A 1
H17B H -0.1918 -0.0246 0.9221 0.051 Uiso 0.6585(15) 1 calc PR A 1
N4 N -0.1566(3) 0.12884(18) 0.93087(18) 0.0389(4) Uani 0.6585(15) 1 d PU A 1
H4N H -0.117(4) 0.155(3) 0.856(3) 0.047 Uiso 0.66 1 d P A 1
C17B C -0.4500(8) 0.1614(4) 0.9471(4) 0.0425(5) Uani 0.3415(15) 1 d PDU A 2
H17C H -0.5341 0.2039 0.8821 0.051 Uiso 0.3415(15) 1 calc PR A 2
H17D H -0.5204 0.1813 1.0172 0.051 Uiso 0.3415(15) 1 calc PR A 2
N4B N -0.2779(6) 0.2092(4) 0.9103(3) 0.0389(4) Uani 0.3415(15) 1 d PDU A 2
H5N H -0.230(8) 0.217(5) 0.837(2) 0.047 Uiso 0.34 1 d PD A 2
O2B O -0.2548(6) 0.2023(3) 1.0923(3) 0.0338(4) Uani 0.3415(15) 1 d PU A 2
C16B C -0.2002(7) 0.2310(4) 0.9851(4) 0.0285(4) Uani 0.3415(15) 1 d PU A 2
C18B C -0.4095(9) 0.0243(7) 0.9780(12) 0.0468(9) Uani 0.3415(15) 1 d PDU . 2
H18C H -0.3205 -0.0183 1.0403 0.056 Uiso 0.3415(15) 1 calc PR A 2
H18D H -0.3455 0.0046 0.9068 0.056 Uiso 0.3415(15) 1 calc PR A 2
O1W O -0.33100(16) 0.32179(12) 1.23209(10) 0.0394(3) Uani 1 1 d . . .
H1W H -0.284(3) 0.277(2) 1.1858(19) 0.059 Uiso 1 1 d . . .
H2W H -0.295(3) 0.389(2) 1.2027(19) 0.059 Uiso 1 1 d . . .
O2W O -0.1426(2) 0.20248(13) 0.68483(11) 0.0587(4) Uani 1 1 d . . .
H3W H -0.174(4) 0.141(3) 0.678(2) 0.088 Uiso 1 1 d . . .
H4W H -0.077(4) 0.240(3) 0.621(3) 0.088 Uiso 1 1 d . . .
H1N H 0.434(3) 0.3453(16) 0.3322(16) 0.038(5) Uiso 1 1 d . . .

loop_
_atom_site_aniso_label
_atom_site_aniso_U_11
_atom_site_aniso_U_22
_atom_site_aniso_U_33
_atom_site_aniso_U_23
_atom_site_aniso_U_13
_atom_site_aniso_U_12
O1 0.0409(6) 0.0298(5) 0.0401(6) -0.0183(5) 0.0103(5) -0.0146(4)
N1 0.0458(7) 0.0295(6) 0.0300(6) -0.0131(5) -0.0015(5) -0.0190(5)
N2 0.0339(6) 0.0267(6) 0.0309(6) -0.0158(5) 0.0008(5) -0.0141(5)
N3 0.0423(7) 0.0436(7) 0.0348(7) -0.0058(6) -0.0051(5) -0.0262(6)
C1 0.0392(8) 0.0382(8) 0.0379(8) -0.0157(6) -0.0041(6) -0.0213(6)
C2 0.0310(7) 0.0302(7) 0.0332(7) -0.0123(6) -0.0036(6) -0.0116(5)
C3 0.0327(7) 0.0217(6) 0.0205(6) -0.0065(5) -0.0021(5) -0.0122(5)
C4 0.0310(6) 0.0259(6) 0.0228(6) -0.0092(5) -0.0009(5) -0.0130(5)
C5 0.0398(7) 0.0240(6) 0.0203(6) -0.0073(5) -0.0013(5) -0.0128(5)
C6 0.0494(9) 0.0316(8) 0.0346(7) -0.0180(6) -0.0017(6) -0.0075(6)
C7 0.0316(7) 0.0221(6) 0.0241(6) -0.0084(5) -0.0031(5) -0.0090(5)
C8 0.0407(8) 0.0251(7) 0.0349(7) -0.0147(6) -0.0034(6) -0.0143(6)
C9 0.0370(7) 0.0260(7) 0.0326(7) -0.0150(6) -0.0010(6) -0.0138(5)
C10 0.0456(8) 0.0344(8) 0.0297(7) -0.0052(6) -0.0053(6) -0.0195(6)
C11 0.0372(7) 0.0368(8) 0.0320(7) -0.0145(6) -0.0027(6) -0.0163(6)
C12 0.0359(7) 0.0382(8) 0.0338(7) -0.0189(6) 0.0083(6) -0.0205(6)
C13 0.0305(7) 0.0316(7) 0.0283(7) -0.0085(6) 0.0001(5) -0.0121(5)
C14 0.0268(7) 0.0383(8) 0.0337(7) -0.0072(6) -0.0057(6) -0.0139(6)
C15 0.0448(9) 0.0723(12) 0.0423(9) -0.0083(9) -0.0132(7) -0.0345(9)
O2 0.0481(12) 0.0296(10) 0.0277(7) -0.0110(9) 0.0063(7) -0.0211(8)
C18 0.083(2) 0.044(2) 0.0299(10) -0.0167(16) 0.0064(16) -0.0421(19)
C16 0.0356(14) 0.0226(13) 0.0289(9) -0.0105(11) 0.0031(9) -0.0121(9)
C17 0.0696(14) 0.0347(11) 0.0366(10) -0.0210(9) 0.0168(10) -0.0356(10)
N4 0.0651(13) 0.0309(9) 0.0306(8) -0.0172(8) 0.0141(8) -0.0305(8)
C17B 0.0696(14) 0.0347(11) 0.0366(10) -0.0210(9) 0.0168(10) -0.0356(10)
N4B 0.0651(13) 0.0309(9) 0.0306(8) -0.0172(8) 0.0141(8) -0.0305(8)
O2B 0.0481(12) 0.0296(10) 0.0277(7) -0.0110(9) 0.0063(7) -0.0211(8)
C16B 0.0356(14) 0.0226(13) 0.0289(9) -0.0105(11) 0.0031(9) -0.0121(9)
C18B 0.083(2) 0.044(2) 0.0299(10) -0.0167(16) 0.0064(16) -0.0421(19)
O1W 0.0356(6) 0.0446(7) 0.0404(6) -0.0124(5) 0.0053(5) -0.0234(5)
O2W 0.1123(12) 0.0518(8) 0.0346(6) -0.0238(6) 0.0179(7) -0.0577(8)

loop_
_atom_type_symbol
_atom_type_description
_atom_type_scat_dispersion_real
_atom_type_scat_dispersion_imag
_atom_type_scat_source
C C 0.0033 0.0016 'International Tables Vol C Tables 4.2.6.8 and 6.1.1.4'
H H 0.0000 0.0000 'International Tables Vol C Tables 4.2.6.8 and 6.1.1.4'
N N 0.0061 0.0033 'International Tables Vol C Tables 4.2.6.8 and 6.1.1.4'
O O 0.0106 0.0060 'International Tables Vol C Tables 4.2.6.8 and 6.1.1.4'

loop_
_geom_angle_atom_site_label_1
_geom_angle_atom_site_label_2
_geom_angle_atom_site_label_3
_geom_angle
_geom_angle_site_symmetry_1
_geom_angle_site_symmetry_3
C1 N1 C5 118.25(12) . .
C7 N2 C8 122.96(12) . .
C7 N2 H1N 120.5(11) . .
C8 N2 H1N 116.5(11) . .
C10 N3 C14 118.01(12) . .
N1 C1 C2 123.92(13) . .
N1 C1 H1 118.0 . .
C2 C1 H1 118.0 . .
C1 C2 C3 118.14(13) . .
C1 C2 H2 120.9 . .
C3 C2 H2 120.9 . .
C4 C3 C2 118.44(12) . .
C4 C3 C7 123.42(12) . .
C2 C3 C7 118.14(12) . .
C3 C4 C5 119.75(12) . .
C3 C4 H4 120.1 . .
C5 C4 H4 120.1 . .
N1 C5 C4 121.50(13) . .
N1 C5 C6 117.26(12) . .
C4 C5 C6 121.25(13) . .
C5 C6 H6A 109.5 . .
C5 C6 H6B 109.5 . .
H6A C6 H6B 109.5 . .
C5 C6 H6C 109.5 . .
H6A C6 H6C 109.5 . .
H6B C6 H6C 109.5 . .
C5 C6 H6D 109.5 . .
H6A C6 H6D 141.1 . .
H6B C6 H6D 56.3 . .
H6C C6 H6D 56.3 . .
C5 C6 H6E 109.5 . .
H6A C6 H6E 56.3 . .
H6B C6 H6E 141.1 . .
H6C C6 H6E 56.3 . .
H6D C6 H6E 109.5 . .
C5 C6 H6F 109.5 . .
H6A C6 H6F 56.3 . .
H6B C6 H6F 56.3 . .
H6C C6 H6F 141.1 . .
H6D C6 H6F 109.5 . .
H6E C6 H6F 109.5 . .
O1 C7 N2 124.08(12) . .
O1 C7 C3 119.93(11) . .
N2 C7 C3 115.98(11) . .
N2 C8 C9 112.25(11) . .
N2 C8 H8A 109.2 . .
C9 C8 H8A 109.2 . .
N2 C8 H8B 109.2 . .
C9 C8 H8B 109.2 . .
H8A C8 H8B 107.9 . .
C8 C9 C9 111.56(14) . 2_666
C8 C9 H9A 109.3 . .
C9 C9 H9A 109.3 2_666 .
C8 C9 H9B 109.3 . .
C9 C9 H9B 109.3 2_666 .
H9A C9 H9B 108.0 . .
N3 C10 C11 123.66(14) . .
N3 C10 H10 118.2 . .
C11 C10 H10 118.2 . .
C10 C11 C12 118.17(13) . .
C10 C11 H11 120.9 . .
C12 C11 H11 120.9 . .
C13 C12 C11 118.46(13) . .
C13 C12 C16B 122.9(2) . .
C11 C12 C16B 115.8(2) . .
C13 C12 C16 114.51(15) . .
C11 C12 C16 126.49(15) . .
C16B C12 C16 25.63(16) . .
C12 C13 C14 119.87(13) . .
C12 C13 H13 120.1 . .
C14 C13 H13 120.1 . .
N3 C14 C13 121.75(13) . .
N3 C14 C15 117.29(13) . .
C13 C14 C15 120.96(13) . .
C14 C15 H15A 109.5 . .
C14 C15 H15B 109.5 . .
H15A C15 H15B 109.5 . .
C14 C15 H15C 109.5 . .
H15A C15 H15C 109.5 . .
H15B C15 H15C 109.5 . .
C14 C15 H15D 109.5 . .
H15A C15 H15D 141.1 . .
H15B C15 H15D 56.3 . .
H15C C15 H15D 56.3 . .
C14 C15 H15E 109.5 . .
H15A C15 H15E 56.3 . .
H15B C15 H15E 141.1 . .
H15C C15 H15E 56.3 . .
H15D C15 H15E 109.5 . .
C14 C15 H15F 109.5 . .
H15A C15 H15F 56.3 . .
H15B C15 H15F 56.3 . .
H15C C15 H15F 141.1 . .
H15D C15 H15F 109.5 . .
H15E C15 H15F 109.5 . .
C17 C18 C18 114.0(4) . 2_457
C17 C18 H18A 108.7 . .
C18 C18 H18A 108.7 2_457 .
C17 C18 H18B 108.7 . .
C18 C18 H18B 108.7 2_457 .
H18A C18 H18B 107.6 . .
O2 C16 N4 123.6(2) . .
O2 C16 C12 120.91(19) . .
N4 C16 C12 115.44(18) . .
N4 C17 C18 114.7(2) . .
N4 C17 H17A 108.6 . .
C18 C17 H17A 108.6 . .
N4 C17 H17B 108.6 . .
C18 C17 H17B 108.6 . .
H17A C17 H17B 107.6 . .
C16 N4 C17 122.43(19) . .
C16 N4 H4N 120.6(19) . .
C17 N4 H4N 116.8(19) . .
C16 N4 H5N 109(2) . .
C17 N4 H5N 113(2) . .
H4N N4 H5N 46(2) . .
N4B C17B C18B 113.5(4) . .
N4B C17B H17C 108.9 . .
C18B C17B H17C 108.9 . .
N4B C17B H17D 108.9 . .
C18B C17B H17D 108.9 . .
H17C C17B H17D 107.7 . .
C16B N4B C17B 121.6(4) . .
C16B N4B H4N 99.7(13) . .
C17B N4B H4N 122.1(13) . .
C16B N4B H5N 125(4) . .
C17B N4B H5N 113(4) . .
H4N N4B H5N 43(4) . .
O2B C16B N4B 123.5(4) . .
O2B C16B C12 116.7(4) . .
N4B C16B C12 119.6(4) . .
C17B C18B C18B 112.5(8) . 2_457
C17B C18B H18C 109.1 . .
C18B C18B H18C 109.1 2_457 .
C17B C18B H18D 109.1 . .
C18B C18B H18D 109.1 2_457 .
H18C C18B H18D 107.8 . .
H1W O1W H2W 111(2) . .
H3W O2W H4W 111(2) . .

loop_
_geom_bond_atom_site_label_1
_geom_bond_atom_site_label_2
_geom_bond_distance
_geom_bond_site_symmetry_2
O1 C7 1.2357(16) .
N1 C1 1.337(2) .
N1 C5 1.3408(18) .
N2 C7 1.3275(17) .
N2 C8 1.4626(16) .
N2 H1N 0.871(18) .
N3 C10 1.3391(19) .
N3 C14 1.3416(19) .
C1 C2 1.381(2) .
C1 H1 0.9500 .
C2 C3 1.3899(18) .
C2 H2 0.9500 .
C3 C4 1.3883(19) .
C3 C7 1.5068(17) .
C4 C5 1.3954(18) .
C4 H4 0.9500 .
C5 C6 1.501(2) .
C6 H6A 0.9800 .
C6 H6B 0.9800 .
C6 H6C 0.9800 .
C6 H6D 0.9800 .
C6 H6E 0.9800 .
C6 H6F 0.9800 .
C8 C9 1.521(2) .
C8 H8A 0.9900 .
C8 H8B 0.9900 .
C9 C9 1.526(2) 2_666
C9 H9A 0.9900 .
C9 H9B 0.9900 .
C10 C11 1.379(2) .
C10 H10 0.9500 .
C11 C12 1.389(2) .
C11 H11 0.9500 .
C12 C13 1.383(2) .
C12 C16B 1.515(5) .
C12 C16 1.541(3) .
C13 C14 1.3837(19) .
C13 H13 0.9500 .
C14 C15 1.502(2) .
C15 H15A 0.9800 .
C15 H15B 0.9800 .
C15 H15C 0.9800 .
C15 H15D 0.9800 .
C15 H15E 0.9800 .
C15 H15F 0.9800 .
O2 C16 1.239(3) .
C18 C17 1.490(4) .
C18 C18 1.540(5) 2_457
C18 H18A 0.9900 .
C18 H18B 0.9900 .
C16 N4 1.329(3) .
C17 N4 1.455(3) .
C17 H17A 0.9900 .
C17 H17B 0.9900 .
N4 H4N 0.86(3) .
N4 H5N 1.31(5) .
C17B N4B 1.457(6) .
C17B C18B 1.501(7) .
C17B H17C 0.9900 .
C17B H17D 0.9900 .
N4B C16B 1.326(6) .
N4B H4N 1.35(3) .
N4B H5N 0.877(10) .
O2B C16B 1.234(6) .
C18B C18B 1.521(9) 2_457
C18B H18C 0.9900 .
C18B H18D 0.9900 .
O1W H1W 0.89(2) .
O1W H2W 0.85(2) .
O2W H3W 0.88(3) .
O2W H4W 0.86(3) .

loop_
_geom_torsion_atom_site_label_1
_geom_torsion_atom_site_label_2
_geom_torsion_atom_site_label_3
_geom_torsion_atom_site_label_4
_geom_torsion
_geom_torsion_site_symmetry_1
_geom_torsion_site_symmetry_4
C5 N1 C1 C2 -1.3(2) . .
N1 C1 C2 C3 1.6(2) . .
C1 C2 C3 C4 -0.57(19) . .
C1 C2 C3 C7 -179.65(12) . .
C2 C3 C4 C5 -0.64(19) . .
C7 C3 C4 C5 178.39(11) . .
C1 N1 C5 C4 0.0(2) . .
C1 N1 C5 C6 -179.91(13) . .
C3 C4 C5 N1 0.98(19) . .
C3 C4 C5 C6 -179.13(12) . .
C8 N2 C7 O1 1.0(2) . .
C8 N2 C7 C3 179.62(12) . .
C4 C3 C7 O1 -149.36(13) . .
C2 C3 C7 O1 29.67(18) . .
C4 C3 C7 N2 31.96(18) . .
C2 C3 C7 N2 -149.01(13) . .
C7 N2 C8 C9 105.66(15) . .
N2 C8 C9 C9 176.06(14) . 2_666
C14 N3 C10 C11 0.8(2) . .
N3 C10 C11 C12 1.7(2) . .
C10 C11 C12 C13 -1.9(2) . .
C10 C11 C12 C16B 159.6(2) . .
C10 C11 C12 C16 -172.96(17) . .
C11 C12 C13 C14 -0.2(2) . .
C16B C12 C13 C14 -160.4(2) . .
C16 C12 C13 C14 171.84(15) . .
C10 N3 C14 C13 -3.1(2) . .
C10 N3 C14 C15 176.87(15) . .
C12 C13 C14 N3 2.9(2) . .
C12 C13 C14 C15 -177.11(15) . .
C13 C12 C16 O2 27.8(3) . .
C11 C12 C16 O2 -160.9(2) . .
C16B C12 C16 O2 -87.7(5) . .
C13 C12 C16 N4 -154.19(19) . .
C11 C12 C16 N4 17.1(3) . .
C16B C12 C16 N4 90.4(6) . .
C18 C18 C17 N4 173.7(5) 2_457 .
O2 C16 N4 C17 -5.3(4) . .
C12 C16 N4 C17 176.8(2) . .
C18 C17 N4 C16 87.3(4) . .
C18B C17B N4B C16B -98.8(7) . .
C17B N4B C16B O2B 7.1(7) . .
C17B N4B C16B C12 -177.5(4) . .
C13 C12 C16B O2B 0.8(5) . .
C11 C12 C16B O2B -159.9(3) . .
C16 C12 C16B O2B 78.9(6) . .
C13 C12 C16B N4B -174.9(3) . .
C11 C12 C16B N4B 24.4(5) . .
C16 C12 C16B N4B -96.8(6) . .
N4B C17B C18B C18B 177.1(11) . 2_457
